data_4134078
loop_
_publ_author_name
'Wang, Jin'
'Hong, Benke'
'Hu, Dachao'
'Kadonaga, Yuichiro'
'Tang, Ruyao'
'Lei, Xiaoguang'

_publ_section_title
;
 Protecting-Group-Free Syntheses of <i>ent</i>-Kaurane Diterpenoids:
 [3+2+1] Cycloaddition/Cycloalkenylation Approach.
;
_journal_name_full 'Journal of the American Chemical Society'
_journal_paper_doi 10.1021/jacs.9b13722
_journal_year 2020
_chemical_formula_sum 'C20 H26 O2'
_chemical_formula_weight 298.41
_space_group_crystal_system monoclinic
_space_group_IT_number 14
_space_group_name_Hall '-P 2ybc'
_space_group_name_H-M_alt 'P 1 21/c 1'
_atom_sites_solution_hydrogens geom
_atom_sites_solution_primary dual
_audit_creation_method SHELXL-2014/7
_cell_angle_alpha 90
_cell_angle_beta 93.652(2)
_cell_angle_gamma 90
_cell_formula_units_Z 8
_cell_length_a 20.5218(4)
_cell_length_b 11.9368(2)
_cell_length_c 13.4260(2)
_cell_measurement_reflns_used 5856
_cell_measurement_temperature 180.01(10)
_cell_measurement_theta_max 74.8580
_cell_measurement_theta_min 3.3090
_cell_volume 3282.22(10)
_computing_structure_refinement 'SHELXL-2014/7 (Sheldrick, 2014)'
_diffrn_ambient_environment N~2~
_diffrn_ambient_temperature 180.01(10)
_diffrn_detector 'CCD plate'
_diffrn_detector_area_resol_mean 10.3914
_diffrn_detector_type Atlas
_diffrn_measured_fraction_theta_full 0.999
_diffrn_measured_fraction_theta_max 0.971
_diffrn_measurement_device 'four-circle diffractometer'
_diffrn_measurement_device_type 'SuperNova, Dual, Cu at home/near, Atlas'
_diffrn_radiation_monochromator mirror
_diffrn_radiation_probe x-ray
_diffrn_radiation_type 'Cu K\a'
_diffrn_radiation_wavelength 1.54184
_diffrn_reflns_av_R_equivalents 0.0217
_diffrn_reflns_av_unetI/netI 0.0293
_diffrn_reflns_Laue_measured_fraction_full 0.999
_diffrn_reflns_Laue_measured_fraction_max 0.971
_diffrn_reflns_limit_h_max 22
_diffrn_reflns_limit_h_min -25
_diffrn_reflns_limit_k_max 14
_diffrn_reflns_limit_k_min -11
_diffrn_reflns_limit_l_max 16
_diffrn_reflns_limit_l_min -16
_diffrn_reflns_number 12645
_diffrn_reflns_point_group_measured_fraction_full 0.999
_diffrn_reflns_point_group_measured_fraction_max 0.971
_diffrn_reflns_theta_full 67.679
_diffrn_reflns_theta_max 74.936
_diffrn_reflns_theta_min 4.287
_diffrn_source 'micro-focus sealed X-ray tube'
_diffrn_source_type 'SuperNova (Cu) X-ray Source'
_exptl_absorpt_coefficient_mu 0.591
_exptl_absorpt_correction_T_max 1.00000
_exptl_absorpt_correction_T_min 0.84140
_exptl_absorpt_correction_type multi-scan
_exptl_absorpt_process_details
;
CrysAlisPro 1.171.39.29a (Rigaku Oxford Diffraction, 2015)
Empirical absorption correction using spherical harmonics,
 implemented in SCALE3 ABSPACK scaling algorithm.
;
_exptl_crystal_colour colorless
_exptl_crystal_density_diffrn 1.208
_exptl_crystal_description block
_exptl_crystal_F_000 1296
_exptl_crystal_size_max 0.45
_exptl_crystal_size_mid 0.24
_exptl_crystal_size_min 0.18
_refine_diff_density_max 0.705
_refine_diff_density_min -0.374
_refine_diff_density_rms 0.052
_refine_ls_extinction_method none
_refine_ls_goodness_of_fit_ref 1.045
_refine_ls_hydrogen_treatment constr
_refine_ls_matrix_type full
_refine_ls_number_parameters 405
_refine_ls_number_reflns 6561
_refine_ls_number_restraints 0
_refine_ls_restrained_S_all 1.045
_refine_ls_R_factor_all 0.0647
_refine_ls_R_factor_gt 0.0556
_refine_ls_shift/su_max 0.001
_refine_ls_shift/su_mean 0.000
_refine_ls_structure_factor_coef Fsqd
_refine_ls_weighting_details 'w=1/[\s^2^(Fo^2^)+(0.0735P)^2^+2.4010P] where P=(Fo^2^+2Fc^2^)/3'
_refine_ls_weighting_scheme calc
_refine_ls_wR_factor_gt 0.1521
_refine_ls_wR_factor_ref 0.1594
_reflns_Friedel_coverage 0.000
_reflns_number_gt 5521
_reflns_number_total 6561
_reflns_threshold_expression 'I > 2\s(I)'
_cod_data_source_file ja9b13722_si_005.cif
_cod_data_source_block 3
_cod_original_sg_symbol_H-M 'P 21/c'
_cod_database_code 4134078
_shelx_shelxl_version_number 2014/7
_shelx_space_group_comment
;
The symmetry employed for this shelxl refinement is uniquely defined
by the following loop, which should always be used as a source of
symmetry information in preference to the above space-group names.
They are only intended as comments.
;

loop_
_space_group_symop_operation_xyz
'x, y, z'
'-x, y+1/2, -z+1/2'
'-x, -y, -z'
'x, -y-1/2, z-1/2'

loop_
_atom_site_label
_atom_site_type_symbol
_atom_site_fract_x
_atom_site_fract_y
_atom_site_fract_z
_atom_site_U_iso_or_equiv
_atom_site_adp_type
_atom_site_occupancy
_atom_site_site_symmetry_order
_atom_site_calc_flag
_atom_site_refinement_flags_posn
_atom_site_refinement_flags_adp
O1 O 0.67624(8) 0.60351(14) 0.32711(13) 0.0432(4) Uani 1 1 d . .
O2 O 0.44968(8) 0.49401(14) 0.25797(14) 0.0476(4) Uani 1 1 d . .
C1 C 0.72300(13) 0.9048(3) 0.5662(2) 0.0568(7) Uani 1 1 d . .
H1A H 0.7622 0.9477 0.5606 0.085 Uiso 1 1 calc R U
H1B H 0.7342 0.8286 0.5824 0.085 Uiso 1 1 calc R U
H1C H 0.6983 0.9360 0.6178 0.085 Uiso 1 1 calc R U
C2 C 0.66568(12) 1.03146(19) 0.4455(2) 0.0474(6) Uani 1 1 d . .
H2A H 0.6386 1.0591 0.4958 0.071 Uiso 1 1 calc R U
H2B H 0.6430 1.0387 0.3810 0.071 Uiso 1 1 calc R U
H2C H 0.7054 1.0740 0.4469 0.071 Uiso 1 1 calc R U
C3 C 0.68166(9) 0.90832(17) 0.46570(15) 0.0289(4) Uani 1 1 d . .
C4 C 0.72403(12) 0.8634(2) 0.3853(2) 0.0481(6) Uani 1 1 d . .
H4A H 0.7566 0.8128 0.4156 0.058 Uiso 1 1 calc R U
H4B H 0.7467 0.9252 0.3560 0.058 Uiso 1 1 calc R U
C5 C 0.68262(12) 0.8003(2) 0.30186(17) 0.0413(5) Uani 1 1 d . .
H5A H 0.6458 0.8455 0.2770 0.050 Uiso 1 1 calc R U
H5B H 0.7089 0.7816 0.2467 0.050 Uiso 1 1 calc R U
C6 C 0.65987(9) 0.69682(17) 0.35142(14) 0.0285(4) Uani 1 1 d . .
C7 C 0.61850(8) 0.71527(15) 0.44168(13) 0.0230(4) Uani 1 1 d . .
C8 C 0.61569(9) 0.84249(15) 0.46655(14) 0.0241(4) Uani 1 1 d . .
H8 H 0.5878 0.8753 0.4123 0.029 Uiso 1 1 calc R U
C9 C 0.57900(10) 0.86237(18) 0.56103(16) 0.0334(5) Uani 1 1 d . .
H9A H 0.5679 0.9412 0.5650 0.040 Uiso 1 1 calc R U
H9B H 0.6076 0.8442 0.6190 0.040 Uiso 1 1 calc R U
C10 C 0.51615(10) 0.79235(18) 0.56377(15) 0.0314(4) Uani 1 1 d . .
H10A H 0.5232 0.7341 0.6137 0.038 Uiso 1 1 calc R U
H10B H 0.4815 0.8403 0.5850 0.038 Uiso 1 1 calc R U
C11 C 0.49326(9) 0.73753(16) 0.46486(14) 0.0249(4) Uani 1 1 d . .
C12 C 0.54831(9) 0.67829(15) 0.41326(13) 0.0224(4) Uani 1 1 d . .
C13 C 0.64631(10) 0.63975(17) 0.52743(15) 0.0315(4) Uani 1 1 d . .
H13A H 0.6466 0.5633 0.5052 0.047 Uiso 1 1 calc R U
H13B H 0.6195 0.6461 0.5832 0.047 Uiso 1 1 calc R U
H13C H 0.6900 0.6628 0.5472 0.047 Uiso 1 1 calc R U
C14 C 0.53209(9) 0.59857(16) 0.34524(15) 0.0275(4) Uani 1 1 d . .
H14 H 0.5652 0.5616 0.3142 0.033 Uiso 1 1 calc R U
C15 C 0.46351(10) 0.56795(16) 0.31822(15) 0.0299(4) Uani 1 1 d . .
C16 C 0.41242(9) 0.63381(16) 0.36997(15) 0.0287(4) Uani 1 1 d . .
H16 H 0.3691 0.5989 0.3642 0.034 Uiso 1 1 calc R U
C17 C 0.43894(9) 0.65036(17) 0.47837(15) 0.0293(4) Uani 1 1 d . .
H17A H 0.4565 0.5813 0.5071 0.035 Uiso 1 1 calc R U
H17B H 0.4057 0.6792 0.5197 0.035 Uiso 1 1 calc R U
C18 C 0.45774(9) 0.81288(16) 0.38586(15) 0.0276(4) Uani 1 1 d . .
H18 H 0.4668 0.8883 0.3764 0.033 Uiso 1 1 calc R U
C19 C 0.41236(9) 0.75519(17) 0.33303(15) 0.0290(4) Uani 1 1 d . .
C20 C 0.36854(11) 0.7912(2) 0.24643(19) 0.0421(5) Uani 1 1 d . .
H20A H 0.3791 0.7502 0.1881 0.063 Uiso 1 1 calc R U
H20B H 0.3742 0.8699 0.2351 0.063 Uiso 1 1 calc R U
H20C H 0.3240 0.7768 0.2602 0.063 Uiso 1 1 calc R U
O3 O 0.80776(8) 0.11980(13) 0.29462(12) 0.0399(4) Uani 1 1 d . .
O4 O 1.04369(8) 0.00957(15) 0.23916(14) 0.0471(4) Uani 1 1 d . .
C21 C 0.82990(11) 0.52928(18) 0.4650(2) 0.0415(5) Uani 1 1 d . .
H21A H 0.7926 0.5732 0.4427 0.062 Uiso 1 1 calc R U
H21B H 0.8684 0.5601 0.4386 0.062 Uiso 1 1 calc R U
H21C H 0.8346 0.5303 0.5366 0.062 Uiso 1 1 calc R U
C22 C 0.76245(10) 0.35737(19) 0.47883(18) 0.0374(5) Uani 1 1 d . .
H22A H 0.7734 0.3491 0.5491 0.056 Uiso 1 1 calc R U
H22B H 0.7524 0.2853 0.4501 0.056 Uiso 1 1 calc R U
H22C H 0.7252 0.4058 0.4688 0.056 Uiso 1 1 calc R U
C23 C 0.82051(9) 0.40831(16) 0.42869(15) 0.0265(4) Uani 1 1 d . .
C24 C 0.80428(10) 0.41315(18) 0.31429(16) 0.0326(4) Uani 1 1 d . .
H24A H 0.7573 0.4189 0.3019 0.039 Uiso 1 1 calc R U
H24B H 0.8236 0.4804 0.2882 0.039 Uiso 1 1 calc R U
C25 C 0.82861(10) 0.31146(18) 0.25720(14) 0.0308(4) Uani 1 1 d . .
H25A H 0.7985 0.2974 0.1999 0.037 Uiso 1 1 calc R U
H25B H 0.8708 0.3294 0.2325 0.037 Uiso 1 1 calc R U
C26 C 0.83516(9) 0.20657(16) 0.31855(14) 0.0251(4) Uani 1 1 d . .
C27 C 0.87986(8) 0.21633(14) 0.41434(13) 0.0212(4) Uani 1 1 d . .
C28 C 0.88543(8) 0.34204(15) 0.44521(13) 0.0222(4) Uani 1 1 d . .
H28 H 0.9149 0.3754 0.3989 0.027 Uiso 1 1 calc R U
C29 C 0.92116(9) 0.35283(17) 0.54836(14) 0.0286(4) Uani 1 1 d . .
H29A H 0.8923 0.3295 0.5989 0.034 Uiso 1 1 calc R U
H29B H 0.9325 0.4307 0.5606 0.034 Uiso 1 1 calc R U
C30 C 0.98381(9) 0.28096(17) 0.55726(14) 0.0290(4) Uani 1 1 d . .
H30A H 1.0192 0.3267 0.5864 0.035 Uiso 1 1 calc R U
H30B H 0.9771 0.2199 0.6031 0.035 Uiso 1 1 calc R U
C31 C 1.00512(8) 0.23154(15) 0.45913(13) 0.0228(4) Uani 1 1 d . .
C32 C 0.94903(8) 0.17932(14) 0.39389(13) 0.0210(3) Uani 1 1 d . .
C33 C 0.85598(9) 0.13491(16) 0.49367(15) 0.0278(4) Uani 1 1 d . .
H33A H 0.8150 0.1608 0.5158 0.042 Uiso 1 1 calc R U
H33B H 0.8876 0.1318 0.5494 0.042 Uiso 1 1 calc R U
H33C H 0.8504 0.0615 0.4651 0.042 Uiso 1 1 calc R U
C34 C 0.96301(9) 0.10507(15) 0.32266(14) 0.0260(4) Uani 1 1 d . .
H34 H 0.9291 0.0723 0.2837 0.031 Uiso 1 1 calc R U
C35 C 1.03089(9) 0.07484(16) 0.30519(15) 0.0286(4) Uani 1 1 d . .
C36 C 1.08331(9) 0.13148(16) 0.37187(15) 0.0282(4) Uani 1 1 d . .
H36 H 1.1258 0.0942 0.3713 0.034 Uiso 1 1 calc R U
C37 C 1.05810(9) 0.14063(16) 0.47669(15) 0.0285(4) Uani 1 1 d . .
H37A H 1.0922 0.1644 0.5254 0.034 Uiso 1 1 calc R U
H37B H 1.0397 0.0704 0.4979 0.034 Uiso 1 1 calc R U
C38 C 1.08584(9) 0.25549(17) 0.34322(15) 0.0287(4) Uani 1 1 d . .
C39 C 1.04162(9) 0.31144(16) 0.39220(14) 0.0262(4) Uani 1 1 d . .
H39 H 1.0339 0.3880 0.3867 0.031 Uiso 1 1 calc R U
C40 C 1.13013(11) 0.2969(2) 0.26775(18) 0.0420(5) Uani 1 1 d . .
H40A H 1.1747 0.2865 0.2923 0.063 Uiso 1 1 calc R U
H40B H 1.1221 0.3751 0.2556 0.063 Uiso 1 1 calc R U
H40C H 1.1222 0.2558 0.2067 0.063 Uiso 1 1 calc R U

loop_
_atom_site_aniso_label
_atom_site_aniso_U_11
_atom_site_aniso_U_22
_atom_site_aniso_U_33
_atom_site_aniso_U_23
_atom_site_aniso_U_13
_atom_site_aniso_U_12
O1 0.0408(9) 0.0404(9) 0.0493(9) -0.0120(7) 0.0101(7) 0.0111(7)
O2 0.0408(9) 0.0425(9) 0.0579(10) -0.0221(8) -0.0094(7) -0.0020(7)
C1 0.0409(13) 0.0722(19) 0.0549(15) 0.0206(14) -0.0163(11) -0.0224(13)
C2 0.0364(12) 0.0287(11) 0.0768(18) 0.0023(11) 0.0011(11) -0.0056(9)
C3 0.0242(9) 0.0288(10) 0.0334(10) 0.0036(8) -0.0005(7) -0.0030(7)
C4 0.0392(12) 0.0484(14) 0.0585(15) -0.0061(12) 0.0161(11) -0.0094(11)
C5 0.0432(12) 0.0491(13) 0.0332(11) 0.0049(10) 0.0155(9) 0.0064(10)
C6 0.0205(8) 0.0366(10) 0.0280(9) -0.0042(8) -0.0014(7) 0.0058(8)
C7 0.0220(8) 0.0234(9) 0.0233(8) -0.0008(7) 0.0002(6) 0.0029(7)
C8 0.0228(8) 0.0227(9) 0.0265(9) -0.0008(7) 0.0008(7) 0.0005(7)
C9 0.0328(10) 0.0333(11) 0.0347(11) -0.0121(8) 0.0081(8) -0.0062(8)
C10 0.0300(10) 0.0368(11) 0.0283(9) -0.0078(8) 0.0080(8) -0.0040(8)
C11 0.0234(8) 0.0237(9) 0.0279(9) -0.0015(7) 0.0039(7) -0.0006(7)
C12 0.0242(9) 0.0191(8) 0.0238(8) 0.0029(7) 0.0013(7) 0.0022(7)
C13 0.0336(10) 0.0289(10) 0.0313(10) 0.0046(8) -0.0046(8) 0.0027(8)
C14 0.0265(9) 0.0233(9) 0.0321(10) -0.0040(7) -0.0017(7) 0.0047(7)
C15 0.0322(10) 0.0227(9) 0.0338(10) -0.0010(8) -0.0057(8) -0.0005(8)
C16 0.0234(9) 0.0279(10) 0.0346(10) 0.0025(8) -0.0012(7) -0.0041(7)
C17 0.0267(9) 0.0313(10) 0.0302(10) 0.0036(8) 0.0050(7) -0.0043(8)
C18 0.0258(9) 0.0207(9) 0.0370(10) 0.0006(8) 0.0081(7) 0.0044(7)
C19 0.0241(9) 0.0284(10) 0.0350(10) 0.0036(8) 0.0048(7) 0.0045(7)
C20 0.0333(11) 0.0428(13) 0.0493(13) 0.0117(10) -0.0047(9) 0.0061(9)
O3 0.0395(8) 0.0359(8) 0.0433(9) -0.0093(7) -0.0065(7) -0.0121(7)
O4 0.0360(8) 0.0477(10) 0.0578(10) -0.0259(8) 0.0053(7) 0.0071(7)
C21 0.0356(11) 0.0273(11) 0.0608(15) -0.0100(10) -0.0030(10) 0.0050(9)
C22 0.0297(10) 0.0386(12) 0.0449(12) 0.0012(9) 0.0093(9) 0.0052(9)
C23 0.0223(9) 0.0235(9) 0.0337(10) -0.0016(8) 0.0013(7) 0.0022(7)
C24 0.0283(10) 0.0317(10) 0.0373(11) 0.0028(8) -0.0029(8) 0.0035(8)
C25 0.0282(9) 0.0382(11) 0.0255(9) 0.0019(8) -0.0026(7) 0.0014(8)
C26 0.0198(8) 0.0286(9) 0.0271(9) -0.0059(7) 0.0029(7) -0.0012(7)
C27 0.0210(8) 0.0203(8) 0.0223(8) -0.0011(7) 0.0018(6) -0.0010(6)
C28 0.0210(8) 0.0210(8) 0.0247(8) -0.0021(7) 0.0018(6) -0.0006(7)
C29 0.0297(9) 0.0284(10) 0.0273(9) -0.0067(8) -0.0019(7) 0.0021(8)
C30 0.0284(9) 0.0331(10) 0.0246(9) -0.0050(8) -0.0043(7) 0.0017(8)
C31 0.0216(8) 0.0223(8) 0.0240(8) -0.0011(7) -0.0026(7) 0.0007(7)
C32 0.0223(8) 0.0180(8) 0.0224(8) 0.0017(6) -0.0007(6) -0.0018(6)
C33 0.0288(9) 0.0254(9) 0.0299(9) 0.0030(7) 0.0056(7) -0.0015(7)
C34 0.0246(9) 0.0233(9) 0.0299(9) -0.0042(7) 0.0000(7) -0.0011(7)
C35 0.0289(9) 0.0239(9) 0.0332(10) -0.0019(8) 0.0029(7) 0.0023(7)
C36 0.0215(9) 0.0290(10) 0.0340(10) 0.0004(8) -0.0001(7) 0.0051(7)
C37 0.0252(9) 0.0290(10) 0.0307(10) 0.0033(8) -0.0040(7) 0.0041(7)
C38 0.0225(9) 0.0300(10) 0.0331(10) 0.0027(8) -0.0030(7) -0.0033(7)
C39 0.0227(9) 0.0222(9) 0.0328(9) 0.0001(7) -0.0045(7) -0.0036(7)
C40 0.0315(11) 0.0488(13) 0.0464(13) 0.0074(11) 0.0080(9) -0.0034(10)

loop_
_atom_type_symbol
_atom_type_description
_atom_type_scat_dispersion_real
_atom_type_scat_dispersion_imag
_atom_type_scat_source
C C 0.0181 0.0091 'International Tables Vol C Tables 4.2.6.8 and 6.1.1.4'
H H 0.0000 0.0000 'International Tables Vol C Tables 4.2.6.8 and 6.1.1.4'
O O 0.0492 0.0322 'International Tables Vol C Tables 4.2.6.8 and 6.1.1.4'

loop_
_geom_angle_atom_site_label_1
_geom_angle_atom_site_label_2
_geom_angle_atom_site_label_3
_geom_angle
C3 C1 H1A 109.5
C3 C1 H1B 109.5
H1A C1 H1B 109.5
C3 C1 H1C 109.5
H1A C1 H1C 109.5
H1B C1 H1C 109.5
C3 C2 H2A 109.5
C3 C2 H2B 109.5
H2A C2 H2B 109.5
C3 C2 H2C 109.5
H2A C2 H2C 109.5
H2B C2 H2C 109.5
C4 C3 C2 109.79(19)
C4 C3 C1 107.6(2)
C2 C3 C1 106.3(2)
C4 C3 C8 111.14(17)
C2 C3 C8 107.96(16)
C1 C3 C8 113.96(17)
C3 C4 C5 111.70(18)
C3 C4 H4A 109.3
C5 C4 H4A 109.3
C3 C4 H4B 109.3
C5 C4 H4B 109.3
H4A C4 H4B 107.9
C6 C5 C4 104.57(18)
C6 C5 H5A 110.8
C4 C5 H5A 110.8
C6 C5 H5B 110.8
C4 C5 H5B 110.8
H5A C5 H5B 108.9
O1 C6 C5 122.66(18)
O1 C6 C7 121.26(19)
C5 C6 C7 115.90(17)
C12 C7 C6 108.65(14)
C12 C7 C13 108.35(15)
C6 C7 C13 107.92(15)
C12 C7 C8 106.71(14)
C6 C7 C8 109.78(15)
C13 C7 C8 115.27(15)
C9 C8 C7 110.80(15)
C9 C8 C3 113.48(16)
C7 C8 C3 116.36(15)
C9 C8 H8 105.0
C7 C8 H8 105.0
C3 C8 H8 105.0
C8 C9 C10 113.07(16)
C8 C9 H9A 109.0
C10 C9 H9A 109.0
C8 C9 H9B 109.0
C10 C9 H9B 109.0
H9A C9 H9B 107.8
C11 C10 C9 115.07(16)
C11 C10 H10A 108.5
C9 C10 H10A 108.5
C11 C10 H10B 108.5
C9 C10 H10B 108.5
H10A C10 H10B 107.5
C10 C11 C12 113.29(15)
C10 C11 C18 117.06(16)
C12 C11 C18 106.74(14)
C10 C11 C17 111.77(15)
C12 C11 C17 107.47(15)
C18 C11 C17 99.27(15)
C14 C12 C7 124.12(16)
C14 C12 C11 118.34(16)
C7 C12 C11 117.54(15)
C7 C13 H13A 109.5
C7 C13 H13B 109.5
H13A C13 H13B 109.5
C7 C13 H13C 109.5
H13A C13 H13C 109.5
H13B C13 H13C 109.5
C12 C14 C15 122.16(17)
C12 C14 H14 118.9
C15 C14 H14 118.9
O2 C15 C14 121.36(19)
O2 C15 C16 122.81(18)
C14 C15 C16 115.83(17)
C15 C16 C19 109.19(16)
C15 C16 C17 106.74(16)
C19 C16 C17 100.27(16)
C15 C16 H16 113.2
C19 C16 H16 113.2
C17 C16 H16 113.2
C16 C17 C11 100.99(15)
C16 C17 H17A 111.6
C11 C17 H17A 111.6
C16 C17 H17B 111.6
C11 C17 H17B 111.6
H17A C17 H17B 109.4
C19 C18 C11 110.53(17)
C19 C18 H18 124.7
C11 C18 H18 124.7
C18 C19 C20 129.5(2)
C18 C19 C16 109.38(17)
C20 C19 C16 120.97(19)
C19 C20 H20A 109.5
C19 C20 H20B 109.5
H20A C20 H20B 109.5
C19 C20 H20C 109.5
H20A C20 H20C 109.5
H20B C20 H20C 109.5
C23 C21 H21A 109.5
C23 C21 H21B 109.5
H21A C21 H21B 109.5
C23 C21 H21C 109.5
H21A C21 H21C 109.5
H21B C21 H21C 109.5
C23 C22 H22A 109.5
C23 C22 H22B 109.5
H22A C22 H22B 109.5
C23 C22 H22C 109.5
H22A C22 H22C 109.5
H22B C22 H22C 109.5
C22 C23 C21 108.65(17)
C22 C23 C24 109.02(17)
C21 C23 C24 107.15(17)
C22 C23 C28 114.79(16)
C21 C23 C28 110.20(16)
C24 C23 C28 106.76(15)
C25 C24 C23 114.11(16)
C25 C24 H24A 108.7
C23 C24 H24A 108.7
C25 C24 H24B 108.7
C23 C24 H24B 108.7
H24A C24 H24B 107.6
C26 C25 C24 113.97(16)
C26 C25 H25A 108.8
C24 C25 H25A 108.8
C26 C25 H25B 108.8
C24 C25 H25B 108.8
H25A C25 H25B 107.7
O3 C26 C25 122.95(18)
O3 C26 C27 121.94(18)
C25 C26 C27 115.11(15)
C32 C27 C26 109.86(14)
C32 C27 C33 106.33(14)
C26 C27 C33 109.32(15)
C32 C27 C28 105.84(14)
C26 C27 C28 108.99(14)
C33 C27 C28 116.32(15)
C29 C28 C23 116.32(15)
C29 C28 C27 110.14(15)
C23 C28 C27 113.87(14)
C29 C28 H28 105.1
C23 C28 H28 105.1
C27 C28 H28 105.1
C28 C29 C30 111.83(15)
C28 C29 H29A 109.2
C30 C29 H29A 109.2
C28 C29 H29B 109.2
C30 C29 H29B 109.2
H29A C29 H29B 107.9
C31 C30 C29 115.41(15)
C31 C30 H30A 108.4
C29 C30 H30A 108.4
C31 C30 H30B 108.4
C29 C30 H30B 108.4
H30A C30 H30B 107.5
C32 C31 C30 113.74(15)
C32 C31 C39 107.11(14)
C30 C31 C39 116.10(16)
C32 C31 C37 107.29(15)
C30 C31 C37 112.09(15)
C39 C31 C37 99.25(14)
C34 C32 C27 124.04(16)
C34 C32 C31 119.10(16)
C27 C32 C31 116.86(15)
C27 C33 H33A 109.5
C27 C33 H33B 109.5
H33A C33 H33B 109.5
C27 C33 H33C 109.5
H33A C33 H33C 109.5
H33B C33 H33C 109.5
C32 C34 C35 121.37(17)
C32 C34 H34 119.3
C35 C34 H34 119.3
O4 C35 C34 121.43(19)
O4 C35 C36 122.43(18)
C34 C35 C36 116.12(16)
C35 C36 C38 108.50(16)
C35 C36 C37 107.80(16)
C38 C36 C37 100.40(16)
C35 C36 H36 113.1
C38 C36 H36 113.1
C37 C36 H36 113.1
C36 C37 C31 100.68(15)
C36 C37 H37A 111.6
C31 C37 H37A 111.6
C36 C37 H37B 111.6
C31 C37 H37B 111.6
H37A C37 H37B 109.4
C39 C38 C40 129.3(2)
C39 C38 C36 108.98(17)
C40 C38 C36 121.62(18)
C38 C39 C31 110.47(16)
C38 C39 H39 124.8
C31 C39 H39 124.8
C38 C40 H40A 109.5
C38 C40 H40B 109.5
H40A C40 H40B 109.5
C38 C40 H40C 109.5
H40A C40 H40C 109.5
H40B C40 H40C 109.5

loop_
_geom_bond_atom_site_label_1
_geom_bond_atom_site_label_2
_geom_bond_distance
O1 C6 1.214(3)
O2 C15 1.218(3)
C1 C3 1.548(3)
C1 H1A 0.9600
C1 H1B 0.9600
C1 H1C 0.9600
C2 C3 1.527(3)
C2 H2A 0.9600
C2 H2B 0.9600
C2 H2C 0.9600
C3 C4 1.526(3)
C3 C8 1.566(2)
C4 C5 1.557(4)
C4 H4A 0.9700
C4 H4B 0.9700
C5 C6 1.492(3)
C5 H5A 0.9700
C5 H5B 0.9700
C6 C7 1.539(2)
C7 C12 1.532(2)
C7 C13 1.543(3)
C7 C8 1.557(2)
C8 C9 1.534(3)
C8 H8 0.9800
C9 C10 1.539(3)
C9 H9A 0.9700
C9 H9B 0.9700
C10 C11 1.527(3)
C10 H10A 0.9700
C10 H10B 0.9700
C11 C12 1.535(2)
C11 C18 1.538(3)
C11 C17 1.544(3)
C12 C14 1.346(3)
C13 H13A 0.9600
C13 H13B 0.9600
C13 H13C 0.9600
C14 C15 1.477(3)
C14 H14 0.9300
C15 C16 1.514(3)
C16 C19 1.531(3)
C16 C17 1.534(3)
C16 H16 0.9800
C17 H17A 0.9700
C17 H17B 0.9700
C18 C19 1.327(3)
C18 H18 0.9300
C19 C20 1.487(3)
C20 H20A 0.9600
C20 H20B 0.9600
C20 H20C 0.9600
O3 C26 1.212(2)
O4 C35 1.221(3)
C21 C23 1.532(3)
C21 H21A 0.9600
C21 H21B 0.9600
C21 H21C 0.9600
C22 C23 1.531(3)
C22 H22A 0.9600
C22 H22B 0.9600
C22 H22C 0.9600
C23 C24 1.552(3)
C23 C28 1.553(2)
C24 C25 1.536(3)
C24 H24A 0.9700
C24 H24B 0.9700
C25 C26 1.500(3)
C25 H25A 0.9700
C25 H25B 0.9700
C26 C27 1.536(2)
C27 C32 1.528(2)
C27 C33 1.545(2)
C27 C28 1.559(2)
C28 C29 1.531(2)
C28 H28 0.9800
C29 C30 1.544(3)
C29 H29A 0.9700
C29 H29B 0.9700
C30 C31 1.533(2)
C30 H30A 0.9700
C30 H30B 0.9700
C31 C32 1.534(2)
C31 C39 1.537(3)
C31 C37 1.544(2)
C32 C34 1.348(3)
C33 H33A 0.9600
C33 H33B 0.9600
C33 H33C 0.9600
C34 C35 1.472(3)
C34 H34 0.9300
C35 C36 1.514(3)
C36 C38 1.531(3)
C36 C37 1.534(3)
C36 H36 0.9800
C37 H37A 0.9700
C37 H37B 0.9700
C38 C39 1.334(3)
C38 C40 1.488(3)
C39 H39 0.9300
C40 H40A 0.9600
C40 H40B 0.9600
C40 H40C 0.9600

loop_
_geom_torsion_atom_site_label_1
_geom_torsion_atom_site_label_2
_geom_torsion_atom_site_label_3
_geom_torsion_atom_site_label_4
_geom_torsion
C2 C3 C4 C5 -97.3(2)
C1 C3 C4 C5 147.4(2)
C8 C3 C4 C5 22.0(3)
C3 C4 C5 C6 -68.7(2)
C4 C5 C6 O1 -115.7(2)
C4 C5 C6 C7 59.4(2)
O1 C6 C7 C12 -73.8(2)
C5 C6 C7 C12 110.90(19)
O1 C6 C7 C13 43.4(2)
C5 C6 C7 C13 -131.82(18)
O1 C6 C7 C8 169.81(18)
C5 C6 C7 C8 -5.4(2)
C12 C7 C8 C9 66.65(19)
C6 C7 C8 C9 -175.79(15)
C13 C7 C8 C9 -53.7(2)
C12 C7 C8 C3 -161.74(15)
C6 C7 C8 C3 -44.2(2)
C13 C7 C8 C3 77.9(2)
C4 C3 C8 C9 165.24(19)
C2 C3 C8 C9 -74.3(2)
C1 C3 C8 C9 43.5(3)
C4 C3 C8 C7 34.9(2)
C2 C3 C8 C7 155.35(18)
C1 C3 C8 C7 -86.8(2)
C7 C8 C9 C10 -43.8(2)
C3 C8 C9 C10 -176.83(17)
C8 C9 C10 C11 -13.3(3)
C9 C10 C11 C12 46.8(2)
C9 C10 C11 C18 -78.1(2)
C9 C10 C11 C17 168.35(17)
C6 C7 C12 C14 28.4(2)
C13 C7 C12 C14 -88.6(2)
C8 C7 C12 C14 146.74(18)
C6 C7 C12 C11 -150.64(16)
C13 C7 C12 C11 92.36(18)
C8 C7 C12 C11 -32.3(2)
C10 C11 C12 C14 158.89(18)
C18 C11 C12 C14 -70.8(2)
C17 C11 C12 C14 34.9(2)
C10 C11 C12 C7 -22.0(2)
C18 C11 C12 C7 108.32(17)
C17 C11 C12 C7 -145.95(16)
C7 C12 C14 C15 -178.23(17)
C11 C12 C14 C15 0.8(3)
C12 C14 C15 O2 -178.5(2)
C12 C14 C15 C16 1.4(3)
O2 C15 C16 C19 -112.0(2)
C14 C15 C16 C19 68.1(2)
O2 C15 C16 C17 140.5(2)
C14 C15 C16 C17 -39.5(2)
C15 C16 C17 C11 72.34(18)
C19 C16 C17 C11 -41.45(17)
C10 C11 C17 C16 164.96(16)
C12 C11 C17 C16 -70.15(18)
C18 C11 C17 C16 40.79(17)
C10 C11 C18 C19 -146.34(17)
C12 C11 C18 C19 85.54(19)
C17 C11 C18 C19 -25.97(19)
C11 C18 C19 C20 -176.8(2)
C11 C18 C19 C16 -0.4(2)
C15 C16 C19 C18 -85.0(2)
C17 C16 C19 C18 26.9(2)
C15 C16 C19 C20 91.7(2)
C17 C16 C19 C20 -156.40(18)
C22 C23 C24 C25 -93.9(2)
C21 C23 C24 C25 148.66(17)
C28 C23 C24 C25 30.6(2)
C23 C24 C25 C26 26.5(2)
C24 C25 C26 O3 123.8(2)
C24 C25 C26 C27 -56.7(2)
O3 C26 C27 C32 86.1(2)
C25 C26 C27 C32 -93.39(18)
O3 C26 C27 C33 -30.2(2)
C25 C26 C27 C33 150.29(15)
O3 C26 C27 C28 -158.33(17)
C25 C26 C27 C28 22.1(2)
C22 C23 C28 C29 -75.1(2)
C21 C23 C28 C29 47.9(2)
C24 C23 C28 C29 163.95(16)
C22 C23 C28 C27 54.6(2)
C21 C23 C28 C27 177.63(17)
C24 C23 C28 C27 -66.34(19)
C32 C27 C28 C29 -70.34(17)
C26 C27 C28 C29 171.57(14)
C33 C27 C28 C29 47.5(2)
C32 C27 C28 C23 156.92(15)
C26 C27 C28 C23 38.82(19)
C33 C27 C28 C23 -85.27(19)
C23 C28 C29 C30 178.36(16)
C27 C28 C29 C30 46.9(2)
C28 C29 C30 C31 10.9(2)
C29 C30 C31 C32 -45.2(2)
C29 C30 C31 C39 79.7(2)
C29 C30 C31 C37 -167.17(16)
C26 C27 C32 C34 -27.5(2)
C33 C27 C32 C34 90.7(2)
C28 C27 C32 C34 -145.03(17)
C26 C27 C32 C31 152.18(15)
C33 C27 C32 C31 -89.64(18)
C28 C27 C32 C31 34.66(19)
C30 C31 C32 C34 -160.18(17)
C39 C31 C32 C34 70.2(2)
C37 C31 C32 C34 -35.6(2)
C30 C31 C32 C27 20.1(2)
C39 C31 C32 C27 -109.56(17)
C37 C31 C32 C27 144.66(15)
C27 C32 C34 C35 178.58(17)
C31 C32 C34 C35 -1.1(3)
C32 C34 C35 O4 -178.3(2)
C32 C34 C35 C36 0.2(3)
O4 C35 C36 C38 108.3(2)
C34 C35 C36 C38 -70.2(2)
O4 C35 C36 C37 -143.8(2)
C34 C35 C36 C37 37.7(2)
C35 C36 C37 C31 -71.30(18)
C38 C36 C37 C31 42.14(17)
C32 C31 C37 C36 69.85(17)
C30 C31 C37 C36 -164.60(16)
C39 C31 C37 C36 -41.43(17)
C35 C36 C38 C39 85.6(2)
C37 C36 C38 C39 -27.3(2)
C35 C36 C38 C40 -91.5(2)
C37 C36 C38 C40 155.59(18)
C40 C38 C39 C31 177.2(2)
C36 C38 C39 C31 0.3(2)
C32 C31 C39 C38 -84.97(18)
C30 C31 C39 C38 146.72(17)
C37 C31 C39 C38 26.45(19)
